data_7122509
loop_
_publ_author_name
'Zhou, Lin'
'Shi, Ping-Ping'
'Zheng, Xuan'
'Geng, Fu-Juan'
'Ye, Qiong'
'Fu, Da-Wei'

_publ_section_title
;
 Molecular design of high-temperature organic dielectric switches.
;
_journal_issue 93
_journal_name_full 'Chemical communications (Cambridge, England)'
_journal_page_first 13111
_journal_page_last 13114
_journal_paper_doi 10.1039/c8cc07311b
_journal_volume 54
_journal_year 2018
_chemical_formula_moiety 'C6 H2 N3 O7, C6 H16 P'
_chemical_formula_sum 'C12 H18 N3 O7 P'
_chemical_formula_weight 347.26
_space_group_IT_number 14
_space_group_name_Hall '-P 2ybc'
_space_group_name_H-M_alt 'P 1 21/c 1'
_symmetry_cell_setting monoclinic
_symmetry_space_group_name_Hall '-P 2ybc'
_symmetry_space_group_name_H-M 'P 1 21/c 1'
_atom_sites_solution_hydrogens geom
_atom_sites_solution_primary direct
_atom_sites_solution_secondary difmap
_audit_creation_method SHELXL-97
_audit_update_record
;
2018-09-08 deposited with the CCDC.
2018-10-26 downloaded from the CCDC.
;
_cell_angle_alpha 90.00
_cell_angle_beta 105.85(3)
_cell_angle_gamma 90.00
_cell_formula_units_Z 4
_cell_length_a 7.0034(14)
_cell_length_b 19.672(4)
_cell_length_c 12.380(3)
_cell_measurement_reflns_used 2578
_cell_measurement_temperature 293(2)
_cell_measurement_theta_max 27.48
_cell_measurement_theta_min 3.02
_cell_volume 1640.8(7)
_computing_structure_refinement 'SHELXL-97 (Sheldrick, 1997)'
_computing_structure_solution 'SHELXS-97 (Sheldrick, 1990)'
_diffrn_ambient_temperature 293(2)
_diffrn_measured_fraction_theta_full 0.993
_diffrn_measured_fraction_theta_max 0.993
_diffrn_measurement_device_type 'Mercury2 (2x2 bin mode)'
_diffrn_measurement_method CCD_Profile_fitting
_diffrn_radiation_monochromator graphite
_diffrn_radiation_source 'fine-focus sealed tube'
_diffrn_radiation_type MoK\a
_diffrn_radiation_wavelength 0.71073
_diffrn_reflns_av_R_equivalents 0.0417
_diffrn_reflns_av_sigmaI/netI 0.0486
_diffrn_reflns_limit_h_max 8
_diffrn_reflns_limit_h_min -9
_diffrn_reflns_limit_k_max 25
_diffrn_reflns_limit_k_min -20
_diffrn_reflns_limit_l_max 15
_diffrn_reflns_limit_l_min -16
_diffrn_reflns_number 10877
_diffrn_reflns_theta_full 27.48
_diffrn_reflns_theta_max 27.48
_diffrn_reflns_theta_min 3.02
_exptl_absorpt_coefficient_mu 0.206
_exptl_absorpt_correction_T_max 0.9638
_exptl_absorpt_correction_T_min 0.9599
_exptl_absorpt_correction_type multi-scan
_exptl_crystal_colour yellow
_exptl_crystal_density_diffrn 1.406
_exptl_crystal_density_method 'not measured'
_exptl_crystal_description needle
_exptl_crystal_F_000 728
_exptl_crystal_size_max 0.20
_exptl_crystal_size_mid 0.20
_exptl_crystal_size_min 0.18
_refine_diff_density_max 0.311
_refine_diff_density_min -0.264
_refine_diff_density_rms 0.062
_refine_ls_extinction_method none
_refine_ls_goodness_of_fit_ref 1.198
_refine_ls_hydrogen_treatment constr
_refine_ls_matrix_type full
_refine_ls_number_parameters 212
_refine_ls_number_reflns 3730
_refine_ls_number_restraints 0
_refine_ls_restrained_S_all 1.198
_refine_ls_R_factor_all 0.1183
_refine_ls_R_factor_gt 0.0781
_refine_ls_shift/su_max 0.001
_refine_ls_shift/su_mean 0.000
_refine_ls_structure_factor_coef Fsqd
_refine_ls_weighting_details 'calc w=1/[\s^2^(Fo^2^)+(0.0809P)^2^+0.6637P] where P=(Fo^2^+2Fc^2^)/3'
_refine_ls_weighting_scheme calc
_refine_ls_wR_factor_gt 0.1878
_refine_ls_wR_factor_ref 0.2043
_reflns_number_gt 2578
_reflns_number_total 3730
_reflns_threshold_expression >2sigma(I)
_cod_data_source_file c8cc07311b2.cif
_cod_data_source_block 2_293K
_cod_depositor_comments
;
The following automatic conversions were performed:

'_exptl_absorpt_correction_type' value 'Multi-scan' changed to
'multi-scan' according to
/home/data/users/saulius/crontab/automatic-downloads/rss-feeds/RSC/lib/dictionaries/cif_core.dic
dictionary named 'cif_core.dic' version 2.4.2 from 2011-04-26.

Automatic conversion script
Id: cif_fix_values 4973 2017-02-22 13:04:09Z antanas 

 Adding full bibliography for 7122508--7122513.cif.
;
_cod_original_cell_volume 1640.8(6)
_cod_original_sg_symbol_H-M 'P 21/c'
_cod_database_code 7122509

loop_
_symmetry_equiv_pos_as_xyz
'x, y, z'
'-x, y+1/2, -z+1/2'
'-x, -y, -z'
'x, -y-1/2, z-1/2'

loop_
_atom_site_label
_atom_site_type_symbol
_atom_site_fract_x
_atom_site_fract_y
_atom_site_fract_z
_atom_site_U_iso_or_equiv
_atom_site_adp_type
_atom_site_occupancy
_atom_site_symmetry_multiplicity
_atom_site_calc_flag
_atom_site_refinement_flags
P1 P 0.84012(13) 1.35523(4) 1.53689(7) 0.0483(3) Uani 1 1 d .
C8 C 0.7557(7) 1.44045(18) 1.5413(3) 0.0710(11) Uani 1 1 d .
H8A H 0.6199 1.4401 1.5437 0.107 Uiso 1 1 calc R
H8B H 0.7659 1.4644 1.4756 0.107 Uiso 1 1 calc R
H8C H 0.8360 1.4627 1.6071 0.107 Uiso 1 1 calc R
C11 C 0.4853(6) 1.32182(19) 1.3795(3) 0.0634(10) Uani 1 1 d .
H11A H 0.4420 1.3093 1.4448 0.076 Uiso 1 1 calc R
H11B H 0.4483 1.3689 1.3618 0.076 Uiso 1 1 calc R
C7 C 1.0994(6) 1.3566(2) 1.5472(4) 0.0777(12) Uani 1 1 d .
H7A H 1.1694 1.3787 1.6157 0.117 Uiso 1 1 calc R
H7B H 1.1213 1.3809 1.4844 0.117 Uiso 1 1 calc R
H7C H 1.1470 1.3108 1.5470 0.117 Uiso 1 1 calc R
C10 C 0.7091(5) 1.31555(19) 1.4078(3) 0.0581(9) Uani 1 1 d .
H10A H 0.7537 1.3355 1.3473 0.070 Uiso 1 1 calc R
H10B H 0.7437 1.2677 1.4117 0.070 Uiso 1 1 calc R
C9 C 0.7975(7) 1.3081(2) 1.6500(3) 0.0716(11) Uani 1 1 d .
H9A H 0.8696 1.3284 1.7198 0.107 Uiso 1 1 calc R
H9B H 0.8417 1.2621 1.6467 0.107 Uiso 1 1 calc R
H9C H 0.6582 1.3082 1.6448 0.107 Uiso 1 1 calc R
C12 C 0.3793(7) 1.2776(2) 1.2816(4) 0.0856(13) Uani 1 1 d .
H12A H 0.4320 1.2862 1.2190 0.128 Uiso 1 1 calc R
H12B H 0.2400 1.2879 1.2609 0.128 Uiso 1 1 calc R
H12C H 0.3987 1.2306 1.3028 0.128 Uiso 1 1 calc R
O1 O 0.9510(4) 1.56805(13) 1.20884(19) 0.0648(7) Uani 1 1 d .
C4 C 0.6532(4) 1.48768(17) 0.9037(2) 0.0445(7) Uani 1 1 d .
C1 C 0.8670(4) 1.54252(16) 1.1172(3) 0.0430(7) Uani 1 1 d .
C5 C 0.6712(5) 1.55766(16) 0.9169(3) 0.0453(8) Uani 1 1 d .
H5 H 0.6131 1.5867 0.8578 0.054 Uiso 1 1 calc R
C2 C 0.8376(4) 1.47052(16) 1.0944(2) 0.0422(7) Uani 1 1 d .
N2 N 0.5462(4) 1.46016(18) 0.7958(2) 0.0574(8) Uani 1 1 d .
O5 O 0.4723(5) 1.49984(16) 0.7190(2) 0.0832(9) Uani 1 1 d .
C6 C 0.7759(5) 1.58274(16) 1.0181(3) 0.0457(8) Uani 1 1 d .
C3 C 0.7357(5) 1.44438(16) 0.9910(3) 0.0455(7) Uani 1 1 d .
H3 H 0.7231 1.3976 0.9806 0.055 Uiso 1 1 calc R
N1 N 0.9143(5) 1.42192(16) 1.1830(3) 0.0584(8) Uani 1 1 d .
O4 O 0.5301(4) 1.39852(16) 0.7842(2) 0.0804(9) Uani 1 1 d .
N3 N 0.7925(6) 1.65637(16) 1.0269(2) 0.0656(9) Uani 1 1 d .
O6 O 0.6421(6) 1.69009(15) 0.9874(3) 0.1010(11) Uani 1 1 d .
O2 O 1.0246(7) 1.43861(17) 1.2690(3) 0.1269(16) Uani 1 1 d .
O3 O 0.8687(7) 1.36383(17) 1.1679(3) 0.1351(17) Uani 1 1 d .
O7 O 0.9512(6) 1.68107(16) 1.0723(3) 0.1051(12) Uani 1 1 d .

loop_
_atom_site_aniso_label
_atom_site_aniso_U_11
_atom_site_aniso_U_22
_atom_site_aniso_U_33
_atom_site_aniso_U_23
_atom_site_aniso_U_13
_atom_site_aniso_U_12
P1 0.0529(5) 0.0477(5) 0.0419(5) 0.0000(4) 0.0087(4) 0.0048(4)
C8 0.094(3) 0.051(2) 0.057(2) 0.0016(17) 0.002(2) 0.012(2)
C11 0.067(2) 0.054(2) 0.064(2) -0.0041(18) 0.0100(19) -0.0037(18)
C7 0.057(2) 0.089(3) 0.084(3) -0.014(2) 0.015(2) -0.002(2)
C10 0.068(2) 0.063(2) 0.0452(19) -0.0088(16) 0.0181(17) 0.0017(18)
C9 0.101(3) 0.060(2) 0.050(2) 0.0063(17) 0.013(2) -0.005(2)
C12 0.086(3) 0.090(3) 0.068(3) -0.010(2) -0.003(2) -0.014(3)
O1 0.0835(19) 0.0591(16) 0.0425(13) -0.0025(11) 0.0016(12) -0.0065(13)
C4 0.0393(16) 0.055(2) 0.0388(16) -0.0049(14) 0.0107(13) -0.0002(14)
C1 0.0415(17) 0.0477(18) 0.0405(17) -0.0013(14) 0.0126(14) -0.0006(14)
C5 0.0468(18) 0.048(2) 0.0421(17) 0.0043(14) 0.0136(14) 0.0057(14)
C2 0.0389(16) 0.0472(18) 0.0415(16) 0.0060(13) 0.0125(13) 0.0018(14)
N2 0.0520(18) 0.071(2) 0.0474(17) -0.0090(15) 0.0112(14) -0.0042(15)
O5 0.098(2) 0.092(2) 0.0457(15) 0.0002(14) -0.0049(14) -0.0043(17)
C6 0.0512(19) 0.0417(18) 0.0436(17) 0.0027(13) 0.0121(14) 0.0019(14)
C3 0.0444(17) 0.0395(17) 0.0546(19) -0.0037(14) 0.0167(15) -0.0010(14)
N1 0.066(2) 0.0498(19) 0.0555(19) 0.0102(14) 0.0109(15) 0.0044(15)
O4 0.085(2) 0.069(2) 0.0768(19) -0.0278(15) 0.0034(15) -0.0083(15)
N3 0.097(3) 0.0443(18) 0.0492(18) -0.0008(13) 0.0100(17) -0.0009(18)
O6 0.140(3) 0.0591(19) 0.086(2) -0.0045(16) 0.001(2) 0.035(2)
O2 0.193(4) 0.075(2) 0.066(2) 0.0172(17) -0.044(2) -0.002(2)
O3 0.222(5) 0.053(2) 0.094(3) 0.0204(17) -0.020(3) -0.014(2)
O7 0.125(3) 0.061(2) 0.114(3) 0.0010(18) 0.006(2) -0.034(2)

loop_
_atom_type_symbol
_atom_type_description
_atom_type_scat_dispersion_real
_atom_type_scat_dispersion_imag
_atom_type_scat_source
C C 0.0033 0.0016 'International Tables Vol C Tables 4.2.6.8 and 6.1.1.4'
H H 0.0000 0.0000 'International Tables Vol C Tables 4.2.6.8 and 6.1.1.4'
N N 0.0061 0.0033 'International Tables Vol C Tables 4.2.6.8 and 6.1.1.4'
O O 0.0106 0.0060 'International Tables Vol C Tables 4.2.6.8 and 6.1.1.4'
P P 0.1023 0.0942 'International Tables Vol C Tables 4.2.6.8 and 6.1.1.4'

loop_
_geom_angle_atom_site_label_1
_geom_angle_atom_site_label_2
_geom_angle_atom_site_label_3
_geom_angle
C9 P1 C8 109.8(2)
C9 P1 C7 109.8(2)
C8 P1 C7 108.9(2)
C9 P1 C10 108.75(19)
C8 P1 C10 110.14(18)
C7 P1 C10 109.48(19)
P1 C8 H8A 109.5
P1 C8 H8B 109.5
H8A C8 H8B 109.5
P1 C8 H8C 109.5
H8A C8 H8C 109.5
H8B C8 H8C 109.5
C12 C11 C10 112.9(3)
C12 C11 H11A 109.0
C10 C11 H11A 109.0
C12 C11 H11B 109.0
C10 C11 H11B 109.0
H11A C11 H11B 107.8
P1 C7 H7A 109.5
P1 C7 H7B 109.5
H7A C7 H7B 109.5
P1 C7 H7C 109.5
H7A C7 H7C 109.5
H7B C7 H7C 109.5
C11 C10 P1 114.6(2)
C11 C10 H10A 108.6
P1 C10 H10A 108.6
C11 C10 H10B 108.6
P1 C10 H10B 108.6
H10A C10 H10B 107.6
P1 C9 H9A 109.5
P1 C9 H9B 109.5
H9A C9 H9B 109.5
P1 C9 H9C 109.5
H9A C9 H9C 109.5
H9B C9 H9C 109.5
C11 C12 H12A 109.5
C11 C12 H12B 109.5
H12A C12 H12B 109.5
C11 C12 H12C 109.5
H12A C12 H12C 109.5
H12B C12 H12C 109.5
C3 C4 C5 121.1(3)
C3 C4 N2 119.7(3)
C5 C4 N2 119.2(3)
O1 C1 C2 125.7(3)
O1 C1 C6 123.0(3)
C2 C1 C6 111.2(3)
C6 C5 C4 118.5(3)
C6 C5 H5 120.7
C4 C5 H5 120.7
C3 C2 N1 116.6(3)
C3 C2 C1 123.6(3)
N1 C2 C1 119.8(3)
O4 N2 O5 122.2(3)
O4 N2 C4 119.2(3)
O5 N2 C4 118.6(3)
C5 C6 C1 125.6(3)
C5 C6 N3 116.3(3)
C1 C6 N3 118.1(3)
C4 C3 C2 119.9(3)
C4 C3 H3 120.1
C2 C3 H3 120.1
O2 N1 O3 119.5(3)
O2 N1 C2 121.2(3)
O3 N1 C2 119.3(3)
O7 N3 O6 123.4(4)
O7 N3 C6 118.8(3)
O6 N3 C6 117.7(4)

loop_
_geom_bond_atom_site_label_1
_geom_bond_atom_site_label_2
_geom_bond_distance
P1 C9 1.772(4)
P1 C8 1.783(4)
P1 C7 1.786(4)
P1 C10 1.790(3)
C8 H8A 0.9600
C8 H8B 0.9600
C8 H8C 0.9600
C11 C12 1.512(5)
C11 C10 1.515(5)
C11 H11A 0.9700
C11 H11B 0.9700
C7 H7A 0.9600
C7 H7B 0.9600
C7 H7C 0.9600
C10 H10A 0.9700
C10 H10B 0.9700
C9 H9A 0.9600
C9 H9B 0.9600
C9 H9C 0.9600
C12 H12A 0.9600
C12 H12B 0.9600
C12 H12C 0.9600
O1 C1 1.234(4)
C4 C3 1.374(4)
C4 C5 1.388(4)
C4 N2 1.446(4)
C1 C2 1.448(4)
C1 C6 1.452(4)
C5 C6 1.360(4)
C5 H5 0.9300
C2 C3 1.383(4)
C2 N1 1.443(4)
N2 O4 1.223(4)
N2 O5 1.230(4)
C6 N3 1.455(4)
C3 H3 0.9300
N1 O2 1.179(4)
N1 O3 1.188(4)
N3 O7 1.202(4)
N3 O6 1.228(4)

loop_
_geom_torsion_atom_site_label_1
_geom_torsion_atom_site_label_2
_geom_torsion_atom_site_label_3
_geom_torsion_atom_site_label_4
_geom_torsion
C12 C11 C10 P1 -169.8(3)
C9 P1 C10 C11 69.9(3)
C8 P1 C10 C11 -50.4(3)
C7 P1 C10 C11 -170.1(3)
C3 C4 C5 C6 1.1(5)
N2 C4 C5 C6 -178.6(3)
O1 C1 C2 C3 177.5(3)
C6 C1 C2 C3 0.1(4)
O1 C1 C2 N1 -1.5(5)
C6 C1 C2 N1 -178.9(3)
C3 C4 N2 O4 0.3(5)
C5 C4 N2 O4 -179.9(3)
C3 C4 N2 O5 179.5(3)
C5 C4 N2 O5 -0.7(5)
C4 C5 C6 C1 -2.3(5)
C4 C5 C6 N3 179.2(3)
O1 C1 C6 C5 -175.8(3)
C2 C1 C6 C5 1.7(4)
O1 C1 C6 N3 2.7(5)
C2 C1 C6 N3 -179.8(3)
C5 C4 C3 C2 0.5(5)
N2 C4 C3 C2 -179.8(3)
N1 C2 C3 C4 178.0(3)
C1 C2 C3 C4 -1.1(5)
C3 C2 N1 O2 169.9(4)
C1 C2 N1 O2 -11.0(5)
C3 C2 N1 O3 -8.5(5)
C1 C2 N1 O3 170.6(4)
C5 C6 N3 O7 -135.5(4)
C1 C6 N3 O7 45.8(5)
C5 C6 N3 O6 44.6(5)
C1 C6 N3 O6 -134.0(3)
